data_1559836
loop_
_publ_author_name
'Chen, Pengyun'
'Li, R.K.'

_publ_section_title
;
 Two high terbium content apatites: Tb5Si2BO13 and Tb4.66Si3O13
;
_journal_name_full 'Journal of Alloys and Compounds'
_journal_page_first 859
_journal_page_last 864
_journal_paper_doi 10.1016/j.jallcom.2014.10.159
_journal_volume 622
_journal_year 2015
_chemical_formula_sum 'O13 Si3 Tb4.66'
_chemical_formula_weight 1053.59
_space_group_crystal_system hexagonal
_space_group_IT_number 176
_space_group_name_Hall '-P 6c'
_space_group_name_H-M_alt 'P 63/m'
_atom_sites_solution_hydrogens .
_audit_creation_method SHELXL-2013
_cell_angle_alpha 90
_cell_angle_beta 90
_cell_angle_gamma 120
_cell_formula_units_Z 2
_cell_length_a 9.493(4)
_cell_length_b 9.493(4)
_cell_length_c 6.852(5)
_cell_measurement_temperature 571(2)
_cell_volume 534.8(5)
_computing_structure_refinement 'SHELXL-2013 (Sheldrick, 2013)'
_diffrn_ambient_temperature 571(2)
_diffrn_measured_fraction_theta_full 0.994
_diffrn_measured_fraction_theta_max 0.993
_diffrn_radiation_type MoK\a
_diffrn_radiation_wavelength 0.71073
_diffrn_reflns_av_R_equivalents 0.1057
_diffrn_reflns_av_unetI/netI 0.0564
_diffrn_reflns_Laue_measured_fraction_full 0.994
_diffrn_reflns_Laue_measured_fraction_max 0.993
_diffrn_reflns_limit_h_max 9
_diffrn_reflns_limit_h_min -8
_diffrn_reflns_limit_k_max 12
_diffrn_reflns_limit_k_min -8
_diffrn_reflns_limit_l_max 8
_diffrn_reflns_limit_l_min -8
_diffrn_reflns_number 1840
_diffrn_reflns_point_group_measured_fraction_full 0.994
_diffrn_reflns_point_group_measured_fraction_max 0.993
_diffrn_reflns_theta_full 25.242
_diffrn_reflns_theta_max 27.425
_diffrn_reflns_theta_min 3.871
_exptl_absorpt_coefficient_mu 32.920
_exptl_crystal_density_diffrn 6.544
_exptl_crystal_F_000 908
_refine_diff_density_max 2.621
_refine_diff_density_min -2.168
_refine_diff_density_rms 0.377
_refine_ls_extinction_coef 0.0024(3)
_refine_ls_extinction_expression Fc^*^=kFc[1+0.001xFc^2^\l^3^/sin(2\q)]^-1/4^
_refine_ls_extinction_method SHELXL
_refine_ls_goodness_of_fit_ref 1.149
_refine_ls_hydrogen_treatment undef
_refine_ls_matrix_type full
_refine_ls_number_parameters 41
_refine_ls_number_reflns 442
_refine_ls_number_restraints 0
_refine_ls_restrained_S_all 1.149
_refine_ls_R_factor_all 0.0373
_refine_ls_R_factor_gt 0.0319
_refine_ls_shift/su_max 0.000
_refine_ls_shift/su_mean 0.000
_refine_ls_structure_factor_coef Fsqd
_refine_ls_weighting_details 'w=1/[\s^2^(Fo^2^)+2.4391P] where P=(Fo^2^+2Fc^2^)/3'
_refine_ls_weighting_scheme calc
_refine_ls_wR_factor_gt 0.0570
_refine_ls_wR_factor_ref 0.0591
_reflns_Friedel_coverage 0.000
_reflns_Friedel_fraction_full .
_reflns_Friedel_fraction_max .
_reflns_number_gt 405
_reflns_number_total 442
_reflns_threshold_expression 'I > 2\s(I)'
_cod_data_source_file tso6m.cif
_cod_data_source_block tsbo6m
_cod_original_cell_volume 534.7(6)
_cod_database_code 1559836
_shelx_space_group_comment
;
The symmetry employed for this shelxl refinement is uniquely defined
by the following loop, which should always be used as a source of
symmetry information in preference to the above space-group names.
They are only intended as comments.
;
_shelxl_version_number 2013-4

loop_
_space_group_symop_operation_xyz
'x, y, z'
'-y, x-y, z'
'-x+y, -x, z'
'-x, -y, z+1/2'
'y, -x+y, z+1/2'
'x-y, x, z+1/2'
'-x, -y, -z'
'y, -x+y, -z'
'x-y, x, -z'
'x, y, -z-1/2'
'-y, x-y, -z-1/2'
'-x+y, -x, -z-1/2'

loop_
_atom_site_label
_atom_site_type_symbol
_atom_site_fract_x
_atom_site_fract_y
_atom_site_fract_z
_atom_site_U_iso_or_equiv
_atom_site_adp_type
_atom_site_occupancy
_atom_site_site_symmetry_order
_atom_site_calc_flag
_atom_site_refinement_flags_posn
_atom_site_refinement_flags_adp
_atom_site_refinement_flags_occupancy
_atom_site_disorder_assembly
_atom_site_disorder_group
Tb1 Tb -0.00417(7) 0.75862(6) 0.2500 0.0109(3) Uani 1 2 d S T P . .
Tb2 Tb 0.3333 0.6667 -0.00172(16) 0.0116(3) Uani 0.828(4) 3 d S T . . .
Si3 Si 0.3731(4) 0.9713(4) 0.2500 0.0097(7) Uani 1 2 d S T P . .
O1 O -0.1658(9) 0.3268(11) 0.2500 0.018(2) Uani 1 2 d S T P . .
O2 O 0.0000 1.0000 0.2500 0.047(7) Uani 1 6 d S T P . .
O3 O 0.4730(9) 0.8726(9) 0.2500 0.019(2) Uani 1 2 d S T P . .
O4 O 0.2538(7) 0.9086(7) 0.0605(11) 0.0220(16) Uani 1 1 d . . . . .

loop_
_atom_site_aniso_label
_atom_site_aniso_U_11
_atom_site_aniso_U_22
_atom_site_aniso_U_33
_atom_site_aniso_U_23
_atom_site_aniso_U_13
_atom_site_aniso_U_12
Tb1 0.0110(4) 0.0126(4) 0.0070(4) 0.000 0.000 0.0044(2)
Tb2 0.0147(4) 0.0147(4) 0.0054(5) 0.000 0.000 0.0073(2)
Si3 0.0117(15) 0.0115(15) 0.0045(17) 0.000 0.000 0.0049(13)
O1 0.005(4) 0.034(5) 0.010(5) 0.000 0.000 0.005(3)
O2 0.025(5) 0.025(5) 0.09(2) 0.000 0.000 0.013(3)
O3 0.020(4) 0.015(4) 0.024(7) 0.000 0.000 0.009(4)
O4 0.018(3) 0.021(3) 0.008(3) 0.008(3) -0.004(3) -0.004(2)

loop_
_atom_type_symbol
_atom_type_description
_atom_type_scat_dispersion_real
_atom_type_scat_dispersion_imag
_atom_type_scat_source
B B 0.0013 0.0007 'International Tables Vol C Tables 4.2.6.8 and 6.1.1.4'
O O 0.0106 0.0060 'International Tables Vol C Tables 4.2.6.8 and 6.1.1.4'
Si Si 0.0817 0.0704 'International Tables Vol C Tables 4.2.6.8 and 6.1.1.4'
Tb Tb -0.1723 4.1537 'International Tables Vol C Tables 4.2.6.8 and 6.1.1.4'

loop_
_geom_angle_atom_site_label_1
_geom_angle_atom_site_label_2
_geom_angle_atom_site_label_3
_geom_angle
_geom_angle_site_symmetry_1
_geom_angle_site_symmetry_3
O2 Tb1 O4 104.55(15) . 8_455
O2 Tb1 O4 104.55(15) . 5_455
O4 Tb1 O4 133.4(3) 8_455 5_455
O2 Tb1 O3 152.17(18) . 2_665
O4 Tb1 O3 85.44(15) 8_455 2_665
O4 Tb1 O3 85.44(15) 5_455 2_665
O2 Tb1 O4 84.67(14) . .
O4 Tb1 O4 78.74(13) 8_455 .
O4 Tb1 O4 139.5(2) 5_455 .
O3 Tb1 O4 71.7(2) 2_665 .
O2 Tb1 O4 84.68(14) . 10_556
O4 Tb1 O4 139.5(2) 8_455 10_556
O4 Tb1 O4 78.74(13) 5_455 10_556
O3 Tb1 O4 71.7(2) 2_665 10_556
O4 Tb1 O4 62.7(3) . 10_556
O2 Tb1 O1 108.71(16) . 2_565
O4 Tb1 O1 68.28(16) 8_455 2_565
O4 Tb1 O1 68.28(16) 5_455 2_565
O3 Tb1 O1 99.1(2) 2_665 2_565
O4 Tb1 O1 146.48(16) . 2_565
O4 Tb1 O1 146.48(16) 10_556 2_565
O2 Tb1 Si3 84.94(6) . .
O4 Tb1 Si3 109.07(15) 8_455 .
O4 Tb1 Si3 109.07(15) 5_455 .
O3 Tb1 Si3 67.24(19) 2_665 .
O4 Tb1 Si3 31.38(16) . .
O4 Tb1 Si3 31.38(16) 10_556 .
O1 Tb1 Si3 166.36(17) 2_565 .
O2 Tb1 Si3 79.84(6) . 3_465
O4 Tb1 Si3 75.13(14) 8_455 3_465
O4 Tb1 Si3 75.13(14) 5_455 3_465
O3 Tb1 Si3 127.99(19) 2_665 3_465
O4 Tb1 Si3 145.00(16) . 3_465
O4 Tb1 Si3 145.00(16) 10_556 3_465
O1 Tb1 Si3 28.87(16) 2_565 3_465
Si3 Tb1 Si3 164.77(7) . 3_465
O2 Tb1 Tb1 30.0 . 3_465
O4 Tb1 Tb1 93.71(14) 8_455 3_465
O4 Tb1 Tb1 93.71(14) 5_455 3_465
O3 Tb1 Tb1 177.83(18) 2_665 3_465
O4 Tb1 Tb1 110.12(14) . 3_465
O4 Tb1 Tb1 110.12(14) 10_556 3_465
O1 Tb1 Tb1 78.70(16) 2_565 3_465
Si3 Tb1 Tb1 114.94(6) . 3_465
Si3 Tb1 Tb1 49.84(6) 3_465 3_465
O2 Tb1 Tb1 30.0 . 2_675
O4 Tb1 Tb1 111.74(17) 8_455 2_675
O4 Tb1 Tb1 111.74(17) 5_455 2_675
O3 Tb1 Tb1 122.17(18) 2_665 2_675
O4 Tb1 Tb1 59.68(15) . 2_675
O4 Tb1 Tb1 59.68(15) 10_556 2_675
O1 Tb1 Tb1 138.71(16) 2_565 2_675
Si3 Tb1 Tb1 54.94(6) . 2_675
Si3 Tb1 Tb1 109.84(6) 3_465 2_675
Tb1 Tb1 Tb1 60.0 3_465 2_675
O1 Tb2 O1 73.4(2) 7_565 9_665
O1 Tb2 O1 73.4(2) 7_565 8
O1 Tb2 O1 73.4(2) 9_665 8
O1 Tb2 O3 126.4(3) 7_565 .
O1 Tb2 O3 93.04(19) 9_665 .
O1 Tb2 O3 152.5(3) 8 .
O1 Tb2 O3 93.04(19) 7_565 2_665
O1 Tb2 O3 152.5(3) 9_665 2_665
O1 Tb2 O3 126.4(3) 8 2_665
O3 Tb2 O3 75.6(2) . 2_665
O1 Tb2 O3 152.5(3) 7_565 3_565
O1 Tb2 O3 126.4(3) 9_665 3_565
O1 Tb2 O3 93.04(19) 8 3_565
O3 Tb2 O3 75.6(2) . 3_565
O3 Tb2 O3 75.6(2) 2_665 3_565
O1 Tb2 O4 67.9(2) 7_565 .
O1 Tb2 O4 86.6(2) 9_665 .
O1 Tb2 O4 140.1(2) 8 .
O3 Tb2 O4 59.6(2) . .
O3 Tb2 O4 65.9(2) 2_665 .
O3 Tb2 O4 126.1(2) 3_565 .
O1 Tb2 O4 86.6(2) 7_565 2_665
O1 Tb2 O4 140.1(2) 9_665 2_665
O1 Tb2 O4 67.9(2) 8 2_665
O3 Tb2 O4 126.1(2) . 2_665
O3 Tb2 O4 59.6(2) 2_665 2_665
O3 Tb2 O4 65.9(2) 3_565 2_665
O4 Tb2 O4 117.70(8) . 2_665
O1 Tb2 O4 140.1(2) 7_565 3_565
O1 Tb2 O4 67.9(2) 9_665 3_565
O1 Tb2 O4 86.6(2) 8 3_565
O3 Tb2 O4 65.9(2) . 3_565
O3 Tb2 O4 126.1(2) 2_665 3_565
O3 Tb2 O4 59.6(2) 3_565 3_565
O4 Tb2 O4 117.70(8) . 3_565
O4 Tb2 O4 117.70(8) 2_665 3_565
O1 Tb2 Si3 93.04(17) 7_565 2_665
O1 Tb2 Si3 165.48(17) 9_665 2_665
O1 Tb2 Si3 98.1(2) 8 2_665
O3 Tb2 Si3 99.36(15) . 2_665
O3 Tb2 Si3 29.60(18) 2_665 2_665
O3 Tb2 Si3 64.70(18) 3_565 2_665
O4 Tb2 Si3 93.09(13) . 2_665
O4 Tb2 Si3 30.33(14) 2_665 2_665
O4 Tb2 Si3 124.30(14) 3_565 2_665
O1 Tb2 Si3 165.48(17) 7_565 3_565
O1 Tb2 Si3 98.1(2) 9_665 3_565
O1 Tb2 Si3 93.04(17) 8 3_565
O3 Tb2 Si3 64.70(18) . 3_565
O3 Tb2 Si3 99.36(15) 2_665 3_565
O3 Tb2 Si3 29.60(18) 3_565 3_565
O4 Tb2 Si3 124.30(14) . 3_565
O4 Tb2 Si3 93.09(13) 2_665 3_565
O4 Tb2 Si3 30.33(14) 3_565 3_565
Si3 Tb2 Si3 94.03(5) 2_665 3_565
O1 Tb2 Si3 98.1(2) 7_565 .
O1 Tb2 Si3 93.04(17) 9_665 .
O1 Tb2 Si3 165.48(17) 8 .
O3 Tb2 Si3 29.60(18) . .
O3 Tb2 Si3 64.70(18) 2_665 .
O3 Tb2 Si3 99.36(15) 3_565 .
O4 Tb2 Si3 30.33(14) . .
O4 Tb2 Si3 124.30(14) 2_665 .
O4 Tb2 Si3 93.09(13) 3_565 .
Si3 Tb2 Si3 94.03(5) 2_665 .
Si3 Tb2 Si3 94.03(5) 3_565 .
O1 Si3 O4 112.4(3) 3_565 .
O1 Si3 O4 112.4(3) 3_565 10_556
O4 Si3 O4 105.8(5) . 10_556
O1 Si3 O3 112.3(5) 3_565 .
O4 Si3 O3 106.7(3) . .
O4 Si3 O3 106.7(3) 10_556 .
O1 Si3 Tb1 131.7(4) 3_565 .
O4 Si3 Tb1 53.0(2) . .
O4 Si3 Tb1 53.0(2) 10_556 .
O3 Si3 Tb1 116.0(3) . .
O1 Si3 Tb2 136.6(2) 3_565 .
O4 Si3 Tb2 59.8(2) . .
O4 Si3 Tb2 110.6(2) 10_556 .
O3 Si3 Tb2 47.6(2) . .
Tb1 Si3 Tb2 80.64(7) . .
O1 Si3 Tb2 136.6(2) 3_565 10_556
O4 Si3 Tb2 110.6(2) . 10_556
O4 Si3 Tb2 59.8(2) 10_556 10_556
O3 Si3 Tb2 47.6(2) . 10_556
Tb1 Si3 Tb2 80.64(7) . 10_556
Tb2 Si3 Tb2 64.72(8) . 10_556
O1 Si3 Tb1 56.5(3) 3_565 2_675
O4 Si3 Tb1 79.7(3) . 2_675
O4 Si3 Tb1 79.7(3) 10_556 2_675
O3 Si3 Tb1 168.8(3) . 2_675
Tb1 Si3 Tb1 75.23(7) . 2_675
Tb2 Si3 Tb1 139.47(7) . 2_675
Tb2 Si3 Tb1 139.47(7) 10_556 2_675
Si3 O1 Tb2 128.9(2) 2_665 7_565
Si3 O1 Tb2 128.9(2) 2_665 4_565
Tb2 O1 Tb2 92.7(3) 7_565 4_565
Si3 O1 Tb1 94.6(4) 2_665 3_455
Tb2 O1 Tb1 103.5(2) 7_565 3_455
Tb2 O1 Tb1 103.5(2) 4_565 3_455
Tb1 O2 Tb1 120.0 . 2_675
Tb1 O2 Tb1 120.0 . 3_465
Tb1 O2 Tb1 120.0 2_675 3_465
Si3 O3 Tb1 123.2(4) . 3_565
Si3 O3 Tb2 102.8(3) . .
Tb1 O3 Tb2 116.2(2) 3_565 .
Si3 O3 Tb2 102.8(3) . 10_556
Tb1 O3 Tb2 116.2(2) 3_565 10_556
Tb2 O3 Tb2 89.9(3) . 10_556
Si3 O4 Tb1 139.6(3) . 9_665
Si3 O4 Tb1 95.6(3) . .
Tb1 O4 Tb1 117.3(2) 9_665 .
Si3 O4 Tb2 89.8(3) . .
Tb1 O4 Tb2 104.4(3) 9_665 .
Tb1 O4 Tb2 101.67(19) . .

loop_
_geom_bond_atom_site_label_1
_geom_bond_atom_site_label_2
_geom_bond_distance
_geom_bond_site_symmetry_2
Tb1 O2 2.2718(11) .
Tb1 O4 2.317(7) 8_455
Tb1 O4 2.317(7) 5_455
Tb1 O3 2.386(8) 2_665
Tb1 O4 2.495(6) .
Tb1 O4 2.495(6) 10_556
Tb1 O1 2.786(9) 2_565
Tb1 Si3 3.110(3) .
Tb1 Si3 3.331(3) 3_465
Tb1 Tb1 3.9349(19) 3_465
Tb1 Tb1 3.9349(19) 2_675
Tb2 O1 2.351(6) 7_565
Tb2 O1 2.351(6) 9_665
Tb2 O1 2.351(6) 8
Tb2 O3 2.442(5) .
Tb2 O3 2.442(5) 2_665
Tb2 O3 2.442(5) 3_565
Tb2 O4 2.786(7) .
Tb2 O4 2.786(7) 2_665
Tb2 O4 2.786(7) 3_565
Tb2 Si3 3.223(3) 2_665
Tb2 Si3 3.223(3) 3_565
Tb2 Si3 3.223(3) .
Si3 O1 1.613(8) 3_565
Si3 O4 1.628(7) .
Si3 O4 1.627(7) 10_556
Si3 O3 1.632(8) .
Si3 Tb2 3.223(3) 10_556
Si3 Tb1 3.331(3) 2_675
O1 Si3 1.613(8) 2_665
O1 Tb2 2.351(6) 7_565
O1 Tb2 2.351(6) 4_565
O1 Tb1 2.786(9) 3_455
O2 Tb1 2.2718(11) 2_675
O2 Tb1 2.2718(11) 3_465
O3 Tb1 2.386(8) 3_565
O3 Tb2 2.442(5) 10_556
O4 Tb1 2.317(7) 9_665
